data_7233239
loop_
_publ_author_name
'Forquin, Benjamin'
'Berthaud, Julien'
'Jouaiti, Abdelaziz'
'Kyritskas, Nathalie'
'Ferlay, Sylvie'
'Hosseini, Mir Wais'

_publ_section_title
;
 Molecular tectonics: enantiomerically pure chiral crystals based on
 trans-1,2-cyclohexanediol
;
_journal_issue 34
_journal_name_full CrystEngComm
_journal_page_first 5129
_journal_paper_doi 10.1039/C9CE00807A
_journal_volume 21
_journal_year 2019
_chemical_absolute_configuration ad
_chemical_formula_moiety 'C26 H32 Cd N2 O7'
_chemical_formula_sum 'C26 H32 Cd N2 O7'
_chemical_formula_weight 596.93
_space_group_crystal_system orthorhombic
_space_group_IT_number 18
_space_group_name_Hall 'P 2 2ab'
_space_group_name_H-M_alt 'P 21 21 2'
_symmetry_space_group_name_Hall 'P 2 2ab'
_symmetry_space_group_name_H-M 'P 21 21 2'
_atom_sites_solution_hydrogens mixed
_audit_creation_method SHELXL-2014/6
_audit_update_record
;
2019-04-05 deposited with the CCDC.    2019-07-23 downloaded from the CCDC.
;
_cell_angle_alpha 90
_cell_angle_beta 90
_cell_angle_gamma 90
_cell_formula_units_Z 4
_cell_length_a 14.5475(6)
_cell_length_b 28.4089(12)
_cell_length_c 6.1616(3)
_cell_measurement_reflns_used 1500
_cell_measurement_temperature 173(2)
_cell_measurement_theta_max 25.
_cell_measurement_theta_min 2.5
_cell_volume 2546.46(19)
_computing_cell_refinement 'Bruker SAINT'
_computing_data_collection 'Bruker APEX2'
_computing_data_reduction 'Bruker SAINT'
_computing_molecular_graphics 'Bruker SHELXTL'
_computing_publication_material 'Bruker SHELXTL'
_computing_structure_refinement 'SHELXL-2014 (Sheldrick 2014)'
_computing_structure_solution 'SHELXS-97 (Sheldrick 2008)'
_diffrn_ambient_temperature 173(2)
_diffrn_measured_fraction_theta_full 0.966
_diffrn_measured_fraction_theta_max 0.922
_diffrn_measurement_device_type 'Bruker APEX-II CCD'
_diffrn_measurement_method '\f and \w scans'
_diffrn_radiation_type MoK\a
_diffrn_radiation_wavelength 0.71073
_diffrn_reflns_av_R_equivalents 0.0331
_diffrn_reflns_av_unetI/netI 0.0131
_diffrn_reflns_Laue_measured_fraction_full 0.966
_diffrn_reflns_Laue_measured_fraction_max 0.922
_diffrn_reflns_limit_h_max 17
_diffrn_reflns_limit_h_min -13
_diffrn_reflns_limit_k_max 40
_diffrn_reflns_limit_k_min -40
_diffrn_reflns_limit_l_max 8
_diffrn_reflns_limit_l_min -8
_diffrn_reflns_number 146392
_diffrn_reflns_point_group_measured_fraction_full 0.970
_diffrn_reflns_point_group_measured_fraction_max 0.922
_diffrn_reflns_theta_full 25.242
_diffrn_reflns_theta_max 30.283
_diffrn_reflns_theta_min 1.573
_exptl_absorpt_coefficient_mu 0.906
_exptl_absorpt_correction_T_max 0.916
_exptl_absorpt_correction_T_min 0.892
_exptl_absorpt_correction_type multi-scan
_exptl_absorpt_process_details sadabs
_exptl_crystal_colour colorless
_exptl_crystal_density_diffrn 1.557
_exptl_crystal_density_meas ?
_exptl_crystal_description prism
_exptl_crystal_F_000 1224
_exptl_crystal_size_max 0.120
_exptl_crystal_size_mid 0.120
_exptl_crystal_size_min 0.100
_refine_diff_density_max 0.496
_refine_diff_density_min -0.711
_refine_diff_density_rms 0.052
_refine_ls_abs_structure_details
;
 Flack x determined using 2881 quotients [(I+)-(I-)]/[(I+)+(I-)]
 (Parsons, Flack and Wagner, Acta Cryst. B69 (2013) 249-259).
;
_refine_ls_abs_structure_Flack -0.012(4)
_refine_ls_extinction_method none
_refine_ls_goodness_of_fit_ref 1.094
_refine_ls_hydrogen_treatment mixed
_refine_ls_matrix_type full
_refine_ls_number_parameters 331
_refine_ls_number_reflns 7046
_refine_ls_number_restraints 3
_refine_ls_restrained_S_all 1.096
_refine_ls_R_factor_all 0.0215
_refine_ls_R_factor_gt 0.0204
_refine_ls_shift/su_max 0.002
_refine_ls_shift/su_mean 0.000
_refine_ls_structure_factor_coef Fsqd
_refine_ls_weighting_details 'w=1/[\s^2^(Fo^2^)+(0.0216P)^2^+1.0363P] where P=(Fo^2^+2Fc^2^)/3'
_refine_ls_weighting_scheme calc
_refine_ls_wR_factor_gt 0.0485
_refine_ls_wR_factor_ref 0.0491
_reflns_Friedel_coverage 0.761
_reflns_Friedel_fraction_full 0.976
_reflns_Friedel_fraction_max 0.923
_reflns_number_gt 6842
_reflns_number_total 7046
_reflns_threshold_expression 'I > 2\s(I)'
_cod_data_source_file c9ce00807a2.cif
_cod_data_source_block e4527a_f
_cod_depositor_comments
;
The following automatic conversions were performed:

'_exptl_crystal_density_meas' value 'none' was changed to '?' - the
value is perceived as not measured.

Automatic conversion script
Id: cif_fix_values 4973 2017-02-22 13:04:09Z antanas 

 Adding full bibliography for 7233236--7233242.cif.
;
_cod_database_code 7233239
_shelx_space_group_comment
;
The symmetry employed for this shelxl refinement is uniquely defined
by the following loop, which should always be used as a source of
symmetry information in preference to the above space-group names.
They are only intended as comments.
;
_shelx_estimated_absorpt_t_min 0.899
_shelx_estimated_absorpt_t_max 0.915
_shelxl_version_number 2014/6

loop_
_space_group_symop_operation_xyz
'x, y, z'
'-x, -y, z'
'-x+1/2, y+1/2, -z'
'x+1/2, -y+1/2, -z'

loop_
_atom_site_label
_atom_site_type_symbol
_atom_site_fract_x
_atom_site_fract_y
_atom_site_fract_z
_atom_site_U_iso_or_equiv
_atom_site_adp_type
_atom_site_occupancy
_atom_site_site_symmetry_order
_atom_site_calc_flag
_atom_site_refinement_flags_posn
_atom_site_refinement_flags_adp
Cd1 Cd 0.24771(2) 0.49708(2) 0.57858(2) 0.01420(4) Uani 1 1 d . .
O1 O 0.25141(17) 0.59095(5) 0.6052(2) 0.0279(3) Uani 1 1 d . .
O2 O 0.24620(15) 0.55098(4) 0.3005(2) 0.0223(3) Uani 1 1 d . .
C1 C 0.26237(17) 0.58898(7) 0.4061(4) 0.0176(4) Uani 1 1 d . .
C2 C 0.30142(16) 0.62947(7) 0.2829(4) 0.0185(4) Uani 1 1 d . .
C3 C 0.3166(2) 0.67311(8) 0.3789(4) 0.0300(6) Uani 1 1 d . .
H3 H 0.2952 0.6786 0.5223 0.036 Uiso 1 1 calc R U
C4 C 0.3625(2) 0.70880(8) 0.2686(5) 0.0344(6) Uani 1 1 d . .
H4 H 0.3723 0.7385 0.3361 0.041 Uiso 1 1 calc R U
C5 C 0.39371(18) 0.70074(7) 0.0601(4) 0.0242(5) Uani 1 1 d . .
C6 C 0.3766(2) 0.65803(8) -0.0392(4) 0.0303(6) Uani 1 1 d . .
H6 H 0.3969 0.6528 -0.1838 0.036 Uiso 1 1 calc R U
C7 C 0.33030(18) 0.62292(7) 0.0706(4) 0.0273(5) Uani 1 1 d . .
H7 H 0.3181 0.5939 -0.0002 0.033 Uiso 1 1 calc R U
O3 O 0.44340(15) 0.73109(6) -0.0666(3) 0.0356(5) Uani 1 1 d . .
C8 C 0.4541(2) 0.78028(7) -0.0161(4) 0.0284(6) Uani 1 1 d . .
H8 H 0.4111 0.7895 0.1033 0.034 Uiso 1 1 calc R U
C9 C 0.55215(19) 0.78990(8) 0.0504(4) 0.0252(5) Uani 1 1 d . .
H9 H 0.5950 0.7763 -0.0599 0.030 Uiso 1 1 calc R U
C10 C 0.5690(2) 0.84285(8) 0.0698(5) 0.0299(5) Uani 1 1 d . .
H10A H 0.5307 0.8558 0.1886 0.036 Uiso 1 1 calc R U
H10B H 0.6343 0.8486 0.1064 0.036 Uiso 1 1 calc R U
C11 C 0.5455(2) 0.86772(8) -0.1413(5) 0.0346(6) Uani 1 1 d . .
H11A H 0.5867 0.8563 -0.2578 0.042 Uiso 1 1 calc R U
H11B H 0.5556 0.9020 -0.1242 0.042 Uiso 1 1 calc R U
C12 C 0.4462(2) 0.85880(8) -0.2055(5) 0.0379(7) Uani 1 1 d . .
H12A H 0.4331 0.8741 -0.3465 0.045 Uiso 1 1 calc R U
H12B H 0.4045 0.8725 -0.0952 0.045 Uiso 1 1 calc R U
C13 C 0.4289(2) 0.80591(9) -0.2238(5) 0.0340(6) Uani 1 1 d . .
H13A H 0.3632 0.8004 -0.2569 0.041 Uiso 1 1 calc R U
H13B H 0.4657 0.7931 -0.3452 0.041 Uiso 1 1 calc R U
O4 O 0.57218(16) 0.77037(6) 0.2598(3) 0.0381(5) Uani 1 1 d . .
C14 C 0.6167(2) 0.72806(8) 0.2815(4) 0.0273(5) Uani 1 1 d . .
C15 C 0.6278(2) 0.69477(8) 0.1186(4) 0.0312(6) Uani 1 1 d . .
H15 H 0.6072 0.7011 -0.0248 0.037 Uiso 1 1 calc R U
C16 C 0.66956(19) 0.65197(8) 0.1680(4) 0.0256(5) Uani 1 1 d . .
H16 H 0.6777 0.6292 0.0568 0.031 Uiso 1 1 calc R U
C17 C 0.69936(17) 0.64209(7) 0.3762(4) 0.0199(4) Uani 1 1 d . .
C18 C 0.6907(2) 0.67659(8) 0.5357(4) 0.0287(6) Uani 1 1 d . .
H18 H 0.7126 0.6707 0.6783 0.034 Uiso 1 1 calc R U
C19 C 0.6504(2) 0.71942(9) 0.4875(4) 0.0330(6) Uani 1 1 d . .
H19 H 0.6458 0.7430 0.5964 0.040 Uiso 1 1 calc R U
C20 C 0.73393(16) 0.59426(7) 0.4370(4) 0.0193(5) Uani 1 1 d . .
O5 O 0.73915(15) 0.56271(5) 0.2930(3) 0.0259(4) Uani 1 1 d . .
O6 O 0.75163(18) 0.58582(5) 0.6332(2) 0.0243(3) Uani 1 1 d . .
N1 N 0.08840(12) 0.49828(7) 0.5886(3) 0.0147(3) Uani 1 1 d . .
C21 C 0.05199(16) 0.49518(9) 0.3646(3) 0.0181(4) Uani 1 1 d . .
H21A H 0.0640 0.4634 0.3050 0.022 Uiso 1 1 calc R U
H21B H 0.0835 0.5185 0.2711 0.022 Uiso 1 1 calc R U
C22 C 0.04928(18) 0.45889(8) 0.7184(5) 0.0197(5) Uani 1 1 d . .
H22A H 0.0631 0.4637 0.8742 0.024 Uiso 1 1 calc R U
H22B H 0.0774 0.4288 0.6725 0.024 Uiso 1 1 calc R U
C23 C 0.05509(18) 0.54301(8) 0.6844(5) 0.0194(5) Uani 1 1 d . .
H23A H 0.0706 0.5695 0.5866 0.023 Uiso 1 1 calc R U
H23B H 0.0860 0.5485 0.8253 0.023 Uiso 1 1 calc R U
N2 N 0.41086(12) 0.49922(7) 0.5833(3) 0.0193(4) Uani 1 1 d . .
C24 C 0.4463(2) 0.53939(10) 0.7135(6) 0.0288(6) Uani 1 1 d . .
H24A H 0.4333 0.5340 0.8692 0.035 Uiso 1 1 calc R U
H24B H 0.4151 0.5688 0.6687 0.035 Uiso 1 1 calc R U
C25 C 0.5508(2) 0.54421(10) 0.6785(5) 0.0268(6) Uani 1 1 d . .
H25A H 0.5632 0.5711 0.5805 0.032 Uiso 1 1 calc R U
H25B H 0.5811 0.5506 0.8192 0.032 Uiso 1 1 calc R U
C26 C 0.44765(17) 0.50338(13) 0.3592(4) 0.0288(6) Uani 1 1 d . .
H26A H 0.4324 0.5348 0.2997 0.035 Uiso 1 1 calc R U
H26B H 0.4187 0.4793 0.2653 0.035 Uiso 1 1 calc R U
O7 O 0.24996(14) 0.49726(5) 0.9491(2) 0.0282(3) Uani 1 1 d D .
H7A H 0.249(3) 0.5216(8) 1.034(5) 0.058 Uiso 1 1 d D U
H7B H 0.254(3) 0.4704(8) 1.010(5) 0.058 Uiso 1 1 d D U

loop_
_atom_site_aniso_label
_atom_site_aniso_U_11
_atom_site_aniso_U_22
_atom_site_aniso_U_33
_atom_site_aniso_U_23
_atom_site_aniso_U_13
_atom_site_aniso_U_12
Cd1 0.01241(8) 0.01489(6) 0.01530(6) 0.00011(4) 0.00057(6) 0.00099(8)
O1 0.0354(10) 0.0284(7) 0.0197(7) 0.0007(5) 0.0020(12) -0.0092(9)
O2 0.0312(9) 0.0144(5) 0.0214(7) -0.0003(5) 0.0054(9) -0.0065(8)
C1 0.0135(13) 0.0171(7) 0.0221(9) 0.0019(7) -0.0005(10) 0.0003(7)
C2 0.0213(13) 0.0138(9) 0.0204(10) 0.0001(7) -0.0009(8) -0.0023(7)
C3 0.0469(18) 0.0197(10) 0.0234(12) -0.0059(8) 0.0087(11) -0.0079(10)
C4 0.0542(19) 0.0164(10) 0.0324(13) -0.0061(10) 0.0120(12) -0.0120(10)
C5 0.0315(14) 0.0134(9) 0.0278(12) 0.0019(9) 0.0031(10) -0.0036(8)
C6 0.0495(18) 0.0197(10) 0.0216(12) -0.0026(8) 0.0099(11) -0.0083(10)
C7 0.0428(16) 0.0160(9) 0.0231(11) -0.0024(9) 0.0054(11) -0.0082(9)
O3 0.0554(13) 0.0130(7) 0.0384(10) -0.0008(8) 0.0198(10) -0.0091(7)
C8 0.0372(16) 0.0121(9) 0.0359(13) 0.0013(8) 0.0090(11) -0.0025(9)
C9 0.0414(15) 0.0126(9) 0.0216(11) 0.0046(9) 0.0000(10) 0.0055(9)
C10 0.0373(16) 0.0168(9) 0.0357(13) 0.0015(10) -0.0074(13) 0.0002(9)
C11 0.0474(18) 0.0158(10) 0.0407(15) 0.0092(9) -0.0048(13) -0.0079(10)
C12 0.047(2) 0.0183(11) 0.0480(17) 0.0094(11) -0.0128(14) 0.0034(11)
C13 0.0323(16) 0.0238(11) 0.0459(16) 0.0059(11) -0.0103(13) -0.0031(10)
O4 0.0728(15) 0.0209(8) 0.0205(8) 0.0019(7) -0.0005(9) 0.0233(8)
C14 0.0457(17) 0.0156(9) 0.0207(11) 0.0022(8) 0.0028(10) 0.0103(9)
C15 0.0529(19) 0.0213(11) 0.0195(12) 0.0019(8) -0.0020(11) 0.0153(10)
C16 0.0400(16) 0.0170(10) 0.0197(10) -0.0016(8) 0.0002(10) 0.0091(9)
C17 0.0232(13) 0.0154(9) 0.0212(11) 0.0010(7) 0.0032(9) 0.0032(8)
C18 0.0459(17) 0.0220(10) 0.0181(11) 0.0008(8) -0.0013(10) 0.0108(10)
C19 0.059(2) 0.0196(11) 0.0206(11) -0.0032(8) 0.0007(11) 0.0123(11)
C20 0.0146(15) 0.0169(8) 0.0265(10) 0.0014(7) 0.0034(10) 0.0012(7)
O5 0.0354(12) 0.0172(6) 0.0252(7) -0.0005(5) 0.0011(9) 0.0067(8)
O6 0.0295(9) 0.0193(6) 0.0241(7) 0.0033(5) -0.0056(10) 0.0043(9)
N1 0.0152(9) 0.0134(7) 0.0156(8) -0.0008(13) 0.0004(6) 0.0010(7)
C21 0.0173(12) 0.0209(10) 0.0161(9) 0.0007(8) 0.0004(7) -0.0002(9)
C22 0.0195(14) 0.0203(10) 0.0192(11) 0.0092(9) 0.0010(10) 0.0016(8)
C23 0.0152(14) 0.0166(10) 0.0264(13) -0.0081(9) 0.0004(10) 0.0010(8)
N2 0.0145(9) 0.0240(9) 0.0193(8) 0.0013(16) 0.0007(7) 0.0014(8)
C24 0.0205(17) 0.0337(14) 0.0322(14) -0.0105(12) 0.0020(12) 0.0022(10)
C25 0.0156(16) 0.0281(12) 0.0367(16) -0.0066(11) -0.0002(11) 0.0011(10)
C26 0.0172(13) 0.0519(17) 0.0174(10) 0.0009(12) 0.0006(8) 0.0010(12)
O7 0.0481(11) 0.0197(6) 0.0169(6) -0.0001(5) -0.0023(8) -0.0007(13)

loop_
_atom_type_symbol
_atom_type_description
_atom_type_scat_dispersion_real
_atom_type_scat_dispersion_imag
_atom_type_scat_source
C C 0.0033 0.0016 'International Tables Vol C Tables 4.2.6.8 and 6.1.1.4'
H H 0.0000 0.0000 'International Tables Vol C Tables 4.2.6.8 and 6.1.1.4'
N N 0.0061 0.0033 'International Tables Vol C Tables 4.2.6.8 and 6.1.1.4'
O O 0.0106 0.0060 'International Tables Vol C Tables 4.2.6.8 and 6.1.1.4'
Cd Cd -0.8075 1.2024 'International Tables Vol C Tables 4.2.6.8 and 6.1.1.4'

loop_
_geom_angle_atom_site_label_1
_geom_angle_atom_site_label_2
_geom_angle_atom_site_label_3
_geom_angle
_geom_angle_site_symmetry_1
_geom_angle_site_symmetry_3
O7 Cd1 O2 138.08(5) . .
O7 Cd1 N1 89.29(7) . .
O2 Cd1 N1 90.03(7) . .
O7 Cd1 N2 88.48(7) . .
O2 Cd1 N2 90.08(7) . .
N1 Cd1 N2 176.79(5) . .
O7 Cd1 O6 81.99(5) . 2_665
O2 Cd1 O6 139.92(5) . 2_665
N1 Cd1 O6 90.86(8) . 2_665
N2 Cd1 O6 91.12(8) . 2_665
O7 Cd1 O5 135.86(5) . 2_665
O2 Cd1 O5 85.83(5) . 2_665
N1 Cd1 O5 96.16(7) . 2_665
N2 Cd1 O5 87.05(7) . 2_665
O6 Cd1 O5 54.25(5) 2_665 2_665
O7 Cd1 C20 108.53(6) . 2_665
O2 Cd1 C20 113.15(6) . 2_665
N1 Cd1 C20 96.86(7) . 2_665
N2 Cd1 C20 86.04(7) . 2_665
O6 Cd1 C20 27.20(6) 2_665 2_665
O5 Cd1 C20 27.35(6) 2_665 2_665
C1 O2 Cd1 100.42(12) . .
O1 C1 O2 121.15(19) . .
O1 C1 C2 121.25(19) . .
O2 C1 C2 117.44(19) . .
C7 C2 C3 118.2(2) . .
C7 C2 C1 119.50(18) . .
C3 C2 C1 122.1(2) . .
C4 C3 C2 121.2(2) . .
C4 C3 H3 119.4 . .
C2 C3 H3 119.4 . .
C5 C4 C3 119.4(2) . .
C5 C4 H4 120.3 . .
C3 C4 H4 120.3 . .
O3 C5 C6 113.3(2) . .
O3 C5 C4 126.8(2) . .
C6 C5 C4 119.9(2) . .
C7 C6 C5 120.3(2) . .
C7 C6 H6 119.8 . .
C5 C6 H6 119.8 . .
C6 C7 C2 120.9(2) . .
C6 C7 H7 119.6 . .
C2 C7 H7 119.6 . .
C5 O3 C8 123.0(2) . .
O3 C8 C9 109.6(2) . .
O3 C8 C13 104.9(2) . .
C9 C8 C13 111.7(2) . .
O3 C8 H8 110.2 . .
C9 C8 H8 110.2 . .
C13 C8 H8 110.2 . .
O4 C9 C8 111.5(2) . .
O4 C9 C10 106.1(2) . .
C8 C9 C10 110.5(2) . .
O4 C9 H9 109.6 . .
C8 C9 H9 109.6 . .
C10 C9 H9 109.6 . .
C11 C10 C9 110.8(2) . .
C11 C10 H10A 109.5 . .
C9 C10 H10A 109.5 . .
C11 C10 H10B 109.5 . .
C9 C10 H10B 109.5 . .
H10A C10 H10B 108.1 . .
C10 C11 C12 111.0(2) . .
C10 C11 H11A 109.4 . .
C12 C11 H11A 109.4 . .
C10 C11 H11B 109.4 . .
C12 C11 H11B 109.4 . .
H11A C11 H11B 108.0 . .
C11 C12 C13 109.8(2) . .
C11 C12 H12A 109.7 . .
C13 C12 H12A 109.7 . .
C11 C12 H12B 109.7 . .
C13 C12 H12B 109.7 . .
H12A C12 H12B 108.2 . .
C8 C13 C12 111.7(2) . .
C8 C13 H13A 109.3 . .
C12 C13 H13A 109.3 . .
C8 C13 H13B 109.3 . .
C12 C13 H13B 109.3 . .
H13A C13 H13B 107.9 . .
C14 O4 C9 121.49(19) . .
O4 C14 C19 114.3(2) . .
O4 C14 C15 125.5(2) . .
C19 C14 C15 120.1(2) . .
C14 C15 C16 119.2(2) . .
C14 C15 H15 120.4 . .
C16 C15 H15 120.4 . .
C17 C16 C15 121.1(2) . .
C17 C16 H16 119.4 . .
C15 C16 H16 119.4 . .
C16 C17 C18 118.9(2) . .
C16 C17 C20 121.5(2) . .
C18 C17 C20 119.5(2) . .
C19 C18 C17 120.4(2) . .
C19 C18 H18 119.8 . .
C17 C18 H18 119.8 . .
C18 C19 C14 120.2(2) . .
C18 C19 H19 119.9 . .
C14 C19 H19 119.9 . .
O6 C20 O5 121.80(18) . .
O6 C20 C17 118.83(19) . .
O5 C20 C17 119.2(2) . .
O6 C20 Cd1 59.73(10) . 2_665
O5 C20 Cd1 63.11(11) . 2_665
C17 C20 Cd1 165.60(17) . 2_665
C20 O5 Cd1 89.54(13) . 2_665
C20 O6 Cd1 93.07(12) . 2_665
C21 N1 C23 107.77(19) . .
C21 N1 C22 108.63(19) . .
C23 N1 C22 107.79(17) . .
C21 N1 Cd1 109.37(12) . .
C23 N1 Cd1 110.49(14) . .
C22 N1 Cd1 112.66(14) . .
N1 C21 C21 109.95(11) . 2_565
N1 C21 H21A 109.7 . .
C21 C21 H21A 109.7 2_565 .
N1 C21 H21B 109.7 . .
C21 C21 H21B 109.7 2_565 .
H21A C21 H21B 108.2 . .
N1 C22 C23 109.4(2) . 2_565
N1 C22 H22A 109.8 . .
C23 C22 H22A 109.8 2_565 .
N1 C22 H22B 109.8 . .
C23 C22 H22B 109.8 2_565 .
H22A C22 H22B 108.3 . .
N1 C23 C22 110.4(2) . 2_565
N1 C23 H23A 109.6 . .
C22 C23 H23A 109.6 2_565 .
N1 C23 H23B 109.6 . .
C22 C23 H23B 109.6 2_565 .
H23A C23 H23B 108.1 . .
C25 N2 C26 107.4(2) 2_665 .
C25 N2 C24 107.2(2) 2_665 .
C26 N2 C24 108.4(2) . .
C25 N2 Cd1 111.19(15) 2_665 .
C26 N2 Cd1 110.55(13) . .
C24 N2 Cd1 111.89(15) . .
N2 C24 C25 109.6(2) . .
N2 C24 H24A 109.8 . .
C25 C24 H24A 109.8 . .
N2 C24 H24B 109.8 . .
C25 C24 H24B 109.8 . .
H24A C24 H24B 108.2 . .
N2 C25 C24 110.7(2) 2_665 .
N2 C25 H25A 109.5 2_665 .
C24 C25 H25A 109.5 . .
N2 C25 H25B 109.5 2_665 .
C24 C25 H25B 109.5 . .
H25A C25 H25B 108.1 . .
N2 C26 C26 110.34(13) . 2_665
N2 C26 H26A 109.6 . .
C26 C26 H26A 109.6 2_665 .
N2 C26 H26B 109.6 . .
C26 C26 H26B 109.6 2_665 .
H26A C26 H26B 108.1 . .
Cd1 O7 H7A 127(2) . .
Cd1 O7 H7B 116(2) . .
H7A O7 H7B 116(3) . .

loop_
_geom_bond_atom_site_label_1
_geom_bond_atom_site_label_2
_geom_bond_distance
_geom_bond_site_symmetry_2
Cd1 O7 2.2830(14) .
Cd1 O2 2.2981(14) .
Cd1 N1 2.3187(17) .
Cd1 N2 2.3744(18) .
Cd1 O6 2.3789(14) 2_665
Cd1 O5 2.4533(16) 2_665
Cd1 C20 2.750(2) 2_665
O1 C1 1.238(3) .
O2 C1 1.282(2) .
C1 C2 1.491(3) .
C2 C7 1.386(3) .
C2 C3 1.391(3) .
C3 C4 1.391(3) .
C3 H3 0.9500 .
C4 C5 1.382(4) .
C4 H4 0.9500 .
C5 O3 1.369(3) .
C5 C6 1.382(3) .
C6 C7 1.381(3) .
C6 H6 0.9500 .
C7 H7 0.9500 .
O3 C8 1.440(3) .
C8 C9 1.509(4) .
C8 C13 1.517(4) .
C8 H8 1.0000 .
C9 O4 1.434(3) .
C9 C10 1.529(3) .
C9 H9 1.0000 .
C10 C11 1.520(4) .
C10 H10A 0.9900 .
C10 H10B 0.9900 .
C11 C12 1.519(4) .
C11 H11A 0.9900 .
C11 H11B 0.9900 .
C12 C13 1.527(3) .
C12 H12A 0.9900 .
C12 H12B 0.9900 .
C13 H13A 0.9900 .
C13 H13B 0.9900 .
O4 C14 1.372(3) .
C14 C19 1.383(4) .
C14 C15 1.388(3) .
C15 C16 1.393(3) .
C15 H15 0.9500 .
C16 C17 1.383(3) .
C16 H16 0.9500 .
C17 C18 1.394(3) .
C17 C20 1.497(3) .
C18 C19 1.383(3) .
C18 H18 0.9500 .
C19 H19 0.9500 .
C20 O6 1.259(3) .
C20 O5 1.264(3) .
C20 Cd1 2.751(2) 2_665
O5 Cd1 2.4533(16) 2_665
O6 Cd1 2.3790(14) 2_665
N1 C21 1.481(3) .
N1 C23 1.482(3) .
N1 C22 1.489(3) .
C21 C21 1.537(5) 2_565
C21 H21A 0.9900 .
C21 H21B 0.9900 .
C22 C23 1.534(3) 2_565
C22 H22A 0.9900 .
C22 H22B 0.9900 .
C23 C22 1.534(3) 2_565
C23 H23A 0.9900 .
C23 H23B 0.9900 .
N2 C25 1.476(3) 2_665
N2 C26 1.485(3) .
N2 C24 1.487(3) .
C24 C25 1.541(4) .
C24 H24A 0.9900 .
C24 H24B 0.9900 .
C25 N2 1.476(3) 2_665
C25 H25A 0.9900 .
C25 H25B 0.9900 .
C26 C26 1.535(5) 2_665
C26 H26A 0.9900 .
C26 H26B 0.9900 .
O7 H7A 0.87(2) .
O7 H7B 0.85(2) .
